data_7154436
loop_
_publ_author_name
'Pagar, Vinayak Vishnu'
'Liu, Rai-Shung'

_publ_section_title
;
 Gold-catalyzed \a-furanylations of quinoline N-oxides with alkenyldiazo
 carbonyl species.
;
_journal_issue 22
_journal_name_full 'Organic &amp; biomolecular chemistry'
_journal_page_first 6166
_journal_page_last 6169
_journal_paper_doi 10.1039/c5ob00696a
_journal_volume 13
_journal_year 2015
_chemical_formula_sum 'C17 H17 N O2'
_chemical_formula_weight 267.32
_chemical_name_systematic
; 
 ? 
;
_space_group_IT_number 14
_symmetry_cell_setting monoclinic
_symmetry_space_group_name_Hall '-P 2yn'
_symmetry_space_group_name_H-M 'P 1 21/n 1'
_atom_sites_solution_hydrogens geom
_atom_sites_solution_primary direct
_atom_sites_solution_secondary difmap
_audit_creation_method SHELXL-97
_audit_update_record
;
2015-03-31 deposited with the CCDC.
2015-04-28 downloaded from the CCDC.
;
_cell_angle_alpha 90.00
_cell_angle_beta 112.458(2)
_cell_angle_gamma 90.00
_cell_formula_units_Z 4
_cell_length_a 7.8554(7)
_cell_length_b 19.1071(17)
_cell_length_c 9.8166(9)
_cell_measurement_reflns_used 3691
_cell_measurement_temperature 100(2)
_cell_measurement_theta_max 26.4505
_cell_measurement_theta_min 2.4852
_cell_volume 1361.7(2)
_computing_cell_refinement 'SAINT V7.68A (Bruker AXS, 2009)'
_computing_data_collection 'APEX2 (Bruker AXS, 2010)'
_computing_data_reduction 'SAINT V7.68A (Bruker AXS, 2009)'
_computing_molecular_graphics 'SHELXTL (Sheldrick, 2008)'
_computing_publication_material SHELXTL
_computing_structure_refinement 'SHELXL-97 (Sheldrick, 2008)'
_computing_structure_solution 'SHELXS-97 (Sheldrick, 2008)'
_diffrn_ambient_temperature 100(2)
_diffrn_detector_area_resol_mean 8.3333
_diffrn_measured_fraction_theta_full 0.995
_diffrn_measured_fraction_theta_max 0.995
_diffrn_measurement_device_type 'Bruker APEX-II CCD'
_diffrn_measurement_method '\f and \w scans'
_diffrn_radiation_monochromator graphite
_diffrn_radiation_source 'fine-focus sealed tube'
_diffrn_radiation_type MoK\a
_diffrn_radiation_wavelength 0.71073
_diffrn_reflns_av_R_equivalents 0.0283
_diffrn_reflns_av_sigmaI/netI 0.0265
_diffrn_reflns_limit_h_max 5
_diffrn_reflns_limit_h_min -9
_diffrn_reflns_limit_k_max 23
_diffrn_reflns_limit_k_min -23
_diffrn_reflns_limit_l_max 12
_diffrn_reflns_limit_l_min -12
_diffrn_reflns_number 10878
_diffrn_reflns_theta_full 26.49
_diffrn_reflns_theta_max 26.49
_diffrn_reflns_theta_min 2.13
_exptl_absorpt_coefficient_mu 0.085
_exptl_absorpt_correction_T_max 0.9486
_exptl_absorpt_correction_T_min 0.8490
_exptl_absorpt_correction_type multi-scan
_exptl_absorpt_process_details 'SADABS V2008/1 (Bruker AXS)'
_exptl_crystal_colour Colorless
_exptl_crystal_density_diffrn 1.304
_exptl_crystal_density_meas ?
_exptl_crystal_density_method 'not measured'
_exptl_crystal_description Lump
_exptl_crystal_F_000 568
_exptl_crystal_size_max 0.30
_exptl_crystal_size_mid 0.25
_exptl_crystal_size_min 0.20
_refine_diff_density_max 0.331
_refine_diff_density_min -0.301
_refine_diff_density_rms 0.042
_refine_ls_extinction_method none
_refine_ls_goodness_of_fit_ref 1.049
_refine_ls_hydrogen_treatment constr
_refine_ls_matrix_type full
_refine_ls_number_parameters 181
_refine_ls_number_reflns 2802
_refine_ls_number_restraints 0
_refine_ls_restrained_S_all 1.049
_refine_ls_R_factor_all 0.0495
_refine_ls_R_factor_gt 0.0387
_refine_ls_shift/su_max 0.001
_refine_ls_shift/su_mean 0.000
_refine_ls_structure_factor_coef Fsqd
_refine_ls_weighting_details 'calc w=1/[\s^2^(Fo^2^)+(0.0438P)^2^+0.5884P] where P=(Fo^2^+2Fc^2^)/3'
_refine_ls_weighting_scheme calc
_refine_ls_wR_factor_gt 0.0945
_refine_ls_wR_factor_ref 0.1013
_reflns_number_gt 2300
_reflns_number_total 2802
_reflns_threshold_expression >2sigma(I)
_cod_data_source_file c5ob00696a2.cif
_cod_data_source_block mo_130409lt_0m
_cod_depositor_comments
;
The following automatic conversions were performed:

'_exptl_crystal_density_meas' value 'not measured' was changed to '?'
- the value is perceived as not measured.

Automatic conversion script
Id: cif_fix_values 3271 2015-04-21 07:52:19Z andrius 

 Adding full bibliography for 7154436.cif.
;
_cod_database_code 7154436

loop_
_symmetry_equiv_pos_as_xyz
'x, y, z'
'-x+1/2, y+1/2, -z+1/2'
'-x, -y, -z'
'x-1/2, -y-1/2, z-1/2'

loop_
_atom_site_label
_atom_site_type_symbol
_atom_site_fract_x
_atom_site_fract_y
_atom_site_fract_z
_atom_site_U_iso_or_equiv
_atom_site_adp_type
_atom_site_occupancy
_atom_site_symmetry_multiplicity
_atom_site_calc_flag
_atom_site_refinement_flags
O1 O 0.34798(13) 1.05785(5) 0.89596(10) 0.0195(2) Uani 1 1 d .
O2 O 0.26898(12) 0.99196(5) 0.69311(10) 0.0170(2) Uani 1 1 d .
N1 N 0.02923(14) 0.86754(6) 0.40774(12) 0.0152(2) Uani 1 1 d .
C1 C 0.45655(19) 1.12976(7) 1.10988(15) 0.0219(3) Uani 1 1 d .
H1A H 0.5817 1.1138 1.1273 0.033 Uiso 1 1 calc R
H1B H 0.4467 1.1399 1.2045 0.033 Uiso 1 1 calc R
H1C H 0.4296 1.1723 1.0494 0.033 Uiso 1 1 calc R
C2 C 0.32121(19) 1.07359(7) 1.03097(15) 0.0205(3) Uani 1 1 d .
H2A H 0.3426 1.0312 1.0934 0.025 Uiso 1 1 calc R
H2B H 0.1937 1.0900 1.0081 0.025 Uiso 1 1 calc R
C3 C 0.23173(18) 1.00987(7) 0.81209(14) 0.0169(3) Uani 1 1 d .
C4 C 0.13788(17) 0.94154(7) 0.61743(14) 0.0162(3) Uani 1 1 d .
C5 C 0.15617(17) 0.91289(7) 0.48675(14) 0.0160(3) Uani 1 1 d .
C6 C -0.09189(18) 0.79014(7) 0.20183(14) 0.0166(3) Uani 1 1 d .
C7 C -0.07884(19) 0.76088(7) 0.07808(15) 0.0195(3) Uani 1 1 d .
H7 H -0.1682 0.7275 0.0231 0.023 Uiso 1 1 calc R
C8 C 0.06365(19) 0.77915(8) 0.03079(15) 0.0223(3) Uani 1 1 d .
H8 H 0.0680 0.7585 -0.0558 0.027 Uiso 1 1 calc R
C9 C -0.24633(19) 0.77152(7) 0.25014(16) 0.0207(3) Uani 1 1 d .
H9A H -0.3220 0.7346 0.1862 0.031 Uiso 1 1 calc R
H9B H -0.3226 0.8130 0.2434 0.031 Uiso 1 1 calc R
H9C H -0.1950 0.7549 0.3523 0.031 Uiso 1 1 calc R
C10 C 0.19567(19) 0.82646(8) 0.10884(15) 0.0216(3) Uani 1 1 d .
H10 H 0.2912 0.8386 0.0762 0.026 Uiso 1 1 calc R
C11 C 0.19012(18) 0.85738(7) 0.23814(15) 0.0177(3) Uani 1 1 d .
C12 C 0.32393(18) 0.90530(7) 0.32701(15) 0.0203(3) Uani 1 1 d .
H12 H 0.4243 0.9184 0.3010 0.024 Uiso 1 1 calc R
C13 C 0.30854(19) 0.93264(7) 0.44985(15) 0.0202(3) Uani 1 1 d .
H13 H 0.3983 0.9645 0.5104 0.024 Uiso 1 1 calc R
C14 C 0.02304(18) 0.92979(7) 0.68987(14) 0.0176(3) Uani 1 1 d .
C15 C 0.08545(18) 0.97405(7) 0.81720(15) 0.0187(3) Uani 1 1 d .
H15 H 0.0345 0.9776 0.8905 0.022 Uiso 1 1 calc R
C16 C -0.13838(16) 0.88134(7) 0.64820(12) 0.0237(3) Uani 1 1 d .
H16A H -0.2524 0.9087 0.6167 0.035 Uiso 1 1 calc R
H16B H -0.1287 0.8525 0.7334 0.035 Uiso 1 1 calc R
H16C H -0.1398 0.8510 0.5672 0.035 Uiso 1 1 calc R
C17 C 0.04410(14) 0.83952(6) 0.28467(11) 0.0151(3) Uani 1 1 d R

loop_
_atom_site_aniso_label
_atom_site_aniso_U_11
_atom_site_aniso_U_22
_atom_site_aniso_U_33
_atom_site_aniso_U_23
_atom_site_aniso_U_13
_atom_site_aniso_U_12
O1 0.0218(5) 0.0193(5) 0.0179(5) -0.0041(4) 0.0082(4) -0.0038(4)
O2 0.0182(5) 0.0167(5) 0.0174(5) -0.0014(4) 0.0081(4) -0.0023(4)
N1 0.0152(5) 0.0156(6) 0.0146(5) 0.0019(4) 0.0054(4) 0.0018(4)
C1 0.0228(7) 0.0224(7) 0.0191(7) -0.0015(6) 0.0063(6) 0.0004(6)
C2 0.0237(7) 0.0217(7) 0.0170(7) -0.0019(6) 0.0088(6) 0.0004(6)
C3 0.0192(7) 0.0150(6) 0.0158(6) 0.0006(5) 0.0060(5) 0.0025(5)
C4 0.0150(6) 0.0137(6) 0.0173(6) 0.0006(5) 0.0032(5) -0.0017(5)
C5 0.0159(6) 0.0156(6) 0.0164(6) 0.0039(5) 0.0060(5) 0.0027(5)
C6 0.0169(6) 0.0153(6) 0.0177(6) 0.0040(5) 0.0067(5) 0.0034(5)
C7 0.0195(7) 0.0186(7) 0.0187(7) -0.0006(5) 0.0053(6) 0.0018(5)
C8 0.0258(7) 0.0257(7) 0.0174(7) -0.0008(6) 0.0107(6) 0.0055(6)
C9 0.0188(7) 0.0208(7) 0.0237(7) -0.0018(6) 0.0096(6) -0.0027(5)
C10 0.0208(7) 0.0265(7) 0.0219(7) 0.0038(6) 0.0131(6) 0.0041(6)
C11 0.0168(6) 0.0184(7) 0.0190(7) 0.0042(5) 0.0082(5) 0.0033(5)
C12 0.0173(7) 0.0228(7) 0.0236(7) 0.0033(6) 0.0110(6) -0.0011(5)
C13 0.0185(7) 0.0194(7) 0.0224(7) 0.0006(6) 0.0075(6) -0.0031(5)
C14 0.0171(6) 0.0178(7) 0.0179(7) 0.0011(5) 0.0067(5) 0.0018(5)
C15 0.0198(7) 0.0193(7) 0.0188(7) -0.0003(6) 0.0094(6) 0.0007(5)
C16 0.0208(7) 0.0282(8) 0.0254(7) -0.0049(6) 0.0127(6) -0.0067(6)
C17 0.0157(6) 0.0156(6) 0.0148(6) 0.0039(5) 0.0067(5) 0.0043(5)

loop_
_atom_type_symbol
_atom_type_description
_atom_type_scat_dispersion_real
_atom_type_scat_dispersion_imag
_atom_type_scat_source
C C 0.0033 0.0016 'International Tables Vol C Tables 4.2.6.8 and 6.1.1.4'
H H 0.0000 0.0000 'International Tables Vol C Tables 4.2.6.8 and 6.1.1.4'
N N 0.0061 0.0033 'International Tables Vol C Tables 4.2.6.8 and 6.1.1.4'
O O 0.0106 0.0060 'International Tables Vol C Tables 4.2.6.8 and 6.1.1.4'

loop_
_geom_angle_atom_site_label_1
_geom_angle_atom_site_label_2
_geom_angle_atom_site_label_3
_geom_angle
C3 O1 C2 113.74(10)
C3 O2 C4 105.95(10)
C5 N1 C17 118.31(10)
C2 C1 H1A 109.5
C2 C1 H1B 109.5
H1A C1 H1B 109.5
C2 C1 H1C 109.5
H1A C1 H1C 109.5
H1B C1 H1C 109.5
O1 C2 C1 107.37(11)
O1 C2 H2A 110.2
C1 C2 H2A 110.2
O1 C2 H2B 110.2
C1 C2 H2B 110.2
H2A C2 H2B 108.5
O1 C3 O2 112.60(11)
O1 C3 C15 135.64(12)
O2 C3 C15 111.75(12)
C14 C4 O2 109.63(11)
C14 C4 C5 135.02(12)
O2 C4 C5 115.33(11)
N1 C5 C13 122.74(12)
N1 C5 C4 117.23(11)
C13 C5 C4 120.02(12)
C7 C6 C17 118.72(11)
C7 C6 C9 121.55(12)
C17 C6 C9 119.73(11)
C6 C7 C8 121.76(13)
C6 C7 H7 119.1
C8 C7 H7 119.1
C10 C8 C7 120.43(13)
C10 C8 H8 119.8
C7 C8 H8 119.8
C6 C9 H9A 109.5
C6 C9 H9B 109.5
H9A C9 H9B 109.5
C6 C9 H9C 109.5
H9A C9 H9C 109.5
H9B C9 H9C 109.5
C8 C10 C11 120.09(12)
C8 C10 H10 120.0
C11 C10 H10 120.0
C12 C11 C10 123.54(12)
C12 C11 C17 117.09(11)
C10 C11 C17 119.37(12)
C13 C12 C11 119.86(12)
C13 C12 H12 120.1
C11 C12 H12 120.1
C12 C13 C5 119.36(13)
C12 C13 H13 120.3
C5 C13 H13 120.3
C4 C14 C15 106.50(12)
C4 C14 C16 128.31(12)
C15 C14 C16 125.19(11)
C3 C15 C14 106.17(11)
C3 C15 H15 126.9
C14 C15 H15 126.9
C14 C16 H16A 109.5
C14 C16 H16B 109.5
H16A C16 H16B 109.5
C14 C16 H16C 109.5
H16A C16 H16C 109.5
H16B C16 H16C 109.5
N1 C17 C6 117.74(9)
N1 C17 C11 122.63(10)
C6 C17 C11 119.62(10)

loop_
_geom_bond_atom_site_label_1
_geom_bond_atom_site_label_2
_geom_bond_distance
O1 C3 1.3334(16)
O1 C2 1.4505(16)
O2 C3 1.3521(15)
O2 C4 1.3985(15)
N1 C5 1.3252(17)
N1 C17 1.3665(14)
C1 C2 1.501(2)
C1 H1A 0.9800
C1 H1B 0.9800
C1 H1C 0.9800
C2 H2A 0.9900
C2 H2B 0.9900
C3 C15 1.3548(19)
C4 C14 1.3638(18)
C4 C5 1.4514(18)
C5 C13 1.4273(18)
C6 C7 1.3762(19)
C6 C17 1.4244(16)
C6 C9 1.5043(18)
C7 C8 1.4097(19)
C7 H7 0.9500
C8 C10 1.368(2)
C8 H8 0.9500
C9 H9A 0.9800
C9 H9B 0.9800
C9 H9C 0.9800
C10 C11 1.4157(19)
C10 H10 0.9500
C11 C12 1.4155(19)
C11 C17 1.4287(15)
C12 C13 1.3613(19)
C12 H12 0.9500
C13 H13 0.9500
C14 C15 1.4316(19)
C14 C16 1.4953(16)
C15 H15 0.9500
C16 H16A 0.9800
C16 H16B 0.9800
C16 H16C 0.9800
